data_7008956
loop_
_publ_author_name
'M. Dolores Santana'
'Gabriel Garc\'ia'
'Antonio Rufete'
'M. Carmen Ram\'irez de Arellano'
'Gregorio L\'opez'

_publ_section_title
;
 Synthesis, characterization and crystal structures of the first
 pentacoordinate nickel(II) complexes containing N,S-donor ligands
;
_journal_issue 4
_journal_name_full 'J. Chem. Soc., Dalton Trans.'
_journal_page_first 619
_journal_page_last 625
_journal_paper_doi 10.1039/a907367a
_journal_year 2000
_chemical_compound_source 'slow evaporation acetone solution'
_chemical_formula_sum 'C20 H32 F6 N5 Ni P S'
_chemical_formula_weight 578.25
_chemical_name_systematic
; 
 ? 
;
_space_group_IT_number 14
_symmetry_cell_setting monoclinic
_symmetry_space_group_name_Hall '-P 2ybc'
_symmetry_space_group_name_H-M 'P 1 21/c 1'
_atom_sites_solution_hydrogens geom
_atom_sites_solution_primary Patterson
_atom_sites_solution_secondary difmap
_audit_creation_method SHELXL
_cell_angle_alpha 90.00
_cell_angle_beta 92.728(12)
_cell_angle_gamma 90.00
_cell_formula_units_Z 4
_cell_length_a 10.938(2)
_cell_length_b 14.318(2)
_cell_length_c 15.938(2)
_cell_measurement_reflns_used 73
_cell_measurement_temperature 293(2)
_cell_measurement_theta_max 12.28
_cell_measurement_theta_min 3.700
_cell_volume 2493.2(7)
_computing_cell_refinement 'Siemens XSCANS'
_computing_data_collection 'Siemens XSCANS'
_computing_data_reduction 'Siemens XSCANS'
_computing_molecular_graphics 'Siemens SHELXTL'
_computing_publication_material 'Siemens SHELXTL'
_computing_structure_refinement 'SHELXL-93 (Sheldrick, 1993)'
_computing_structure_solution 'Siemens SHELXTL'
_diffrn_ambient_temperature 293(2)
_diffrn_measurement_device 'Siemens P4'
_diffrn_measurement_method '\w scans'
_diffrn_radiation_monochromator graphite
_diffrn_radiation_source 'fine-focus sealed tube'
_diffrn_radiation_type MoK\a
_diffrn_radiation_wavelength 0.71073
_diffrn_reflns_av_R_equivalents 0.0378
_diffrn_reflns_av_sigmaI/netI 0.1122
_diffrn_reflns_limit_h_max 13
_diffrn_reflns_limit_h_min -13
_diffrn_reflns_limit_k_max 17
_diffrn_reflns_limit_k_min 0
_diffrn_reflns_limit_l_max 18
_diffrn_reflns_limit_l_min -18
_diffrn_reflns_number 4797
_diffrn_reflns_theta_max 25.00
_diffrn_reflns_theta_min 3.09
_diffrn_standards_decay_% 2.04
_diffrn_standards_interval_count 247
_diffrn_standards_number 3
_exptl_absorpt_coefficient_mu 0.990
_exptl_absorpt_correction_T_max 0.831
_exptl_absorpt_correction_T_min 0.704
_exptl_absorpt_correction_type 'Psi scans'
_exptl_crystal_colour blue
_exptl_crystal_density_diffrn 1.541
_exptl_crystal_description plate
_exptl_crystal_F_000 1200
_exptl_crystal_size_max 0.64
_exptl_crystal_size_mid 0.28
_exptl_crystal_size_min 0.06
_refine_diff_density_max 0.816
_refine_diff_density_min -0.654
_refine_diff_density_rms 0.100
_refine_ls_extinction_method none
_refine_ls_goodness_of_fit_all 0.904
_refine_ls_goodness_of_fit_obs 1.096
_refine_ls_hydrogen_treatment 'NH free, rigid methyls others riding'
_refine_ls_matrix_type full
_refine_ls_number_parameters 301
_refine_ls_number_reflns 4373
_refine_ls_number_restraints 598
_refine_ls_restrained_S_all 0.959
_refine_ls_restrained_S_obs 1.139
_refine_ls_R_factor_all 0.1318
_refine_ls_R_factor_obs 0.0673
_refine_ls_shift/esd_max 0.002
_refine_ls_shift/esd_mean 0.000
_refine_ls_structure_factor_coef Fsqd
_refine_ls_weighting_details 'w=1/[\s^2^(Fo^2^)+(0.1128P)^2^+0.0000P] where P=(Fo^2^+2Fc^2^)/3'
_refine_ls_weighting_scheme calc
_refine_ls_wR_factor_all 0.2004
_refine_ls_wR_factor_obs 0.1707
_reflns_number_observed 2268
_reflns_number_total 4373
_reflns_observed_criterion >2sigma(I)
_cod_data_source_file a907367a.txt
_cod_data_source_block dsl02
_cod_depositor_comments
;
The following automatic conversions were performed:

'_refine_ls_weighting_scheme' value 'calc
w=1/[\s^2^(Fo^2^)+(0.1128P)^2^+0.0000P] where P=(Fo^2^+2Fc^2^)/3' was
changed to 'calc'. New tag '_refine_ls_weighting_details' was
created. The value of the new tag was set to
'w=1/[\s^2^(Fo^2^)+(0.1128P)^2^+0.0000P] where P=(Fo^2^+2Fc^2^)/3'.

Automatic conversion script
Id: cif_fix_values 3143 2015-03-26 13:38:13Z robertas 
;
_cod_original_cell_volume 2493.2(6)
_cod_original_sg_symbol_H-M P2(1)/c
_cod_database_code 7008956

loop_
_symmetry_equiv_pos_as_xyz
'x, y, z'
'-x, y+1/2, -z+1/2'
'-x, -y, -z'
'x, -y-1/2, z-1/2'

loop_
_atom_site_aniso_label
_atom_site_aniso_U_11
_atom_site_aniso_U_22
_atom_site_aniso_U_33
_atom_site_aniso_U_23
_atom_site_aniso_U_13
_atom_site_aniso_U_12
Ni 0.0316(5) 0.0313(5) 0.0336(5) 0.0005(4) -0.0038(3) -0.0008(5)
S 0.0500(12) 0.0469(11) 0.0447(10) 0.0020(10) -0.0009(9) 0.0006(11)
N1 0.031(3) 0.035(3) 0.031(3) -0.003(2) 0.002(2) 0.002(3)
N2 0.036(3) 0.039(3) 0.038(3) -0.004(3) -0.002(3) -0.002(3)
N3 0.047(4) 0.039(3) 0.047(3) 0.004(3) -0.001(3) -0.007(3)
C1 0.035(4) 0.033(4) 0.041(4) 0.001(3) 0.000(3) -0.003(3)
C2 0.047(4) 0.035(4) 0.049(4) 0.004(3) 0.000(3) 0.002(4)
C3 0.032(4) 0.039(4) 0.039(4) -0.007(3) -0.008(3) 0.001(3)
C4 0.042(5) 0.054(4) 0.045(4) 0.001(4) 0.009(3) 0.008(4)
C5 0.034(4) 0.078(6) 0.049(4) 0.000(4) 0.009(3) -0.013(4)
C6 0.048(5) 0.053(4) 0.047(4) 0.006(4) 0.003(3) -0.019(4)
C7 0.052(5) 0.046(5) 0.051(4) -0.006(4) -0.001(3) -0.018(4)
C8 0.053(5) 0.053(4) 0.045(4) -0.016(4) -0.001(4) -0.011(4)
C9 0.047(4) 0.049(4) 0.027(3) -0.003(3) -0.004(3) -0.009(4)
C10 0.042(4) 0.036(4) 0.051(4) 0.000(3) 0.000(3) -0.002(3)
C11 0.069(6) 0.051(5) 0.042(4) 0.006(4) 0.010(4) -0.006(5)
C12 0.053(5) 0.060(5) 0.064(5) -0.001(4) 0.000(4) 0.020(4)
C13 0.062(6) 0.027(4) 0.087(6) 0.010(4) 0.004(4) -0.004(4)
N4 0.037(3) 0.036(4) 0.046(3) 0.004(3) -0.009(3) 0.003(3)
N5 0.041(4) 0.055(5) 0.050(4) 0.008(4) -0.012(3) 0.002(3)
C20 0.043(4) 0.031(4) 0.041(4) 0.010(3) 0.000(3) -0.007(3)
C21 0.035(4) 0.037(4) 0.055(4) 0.001(3) -0.004(3) -0.004(3)
C22 0.029(4) 0.032(4) 0.059(4) 0.000(3) 0.000(3) -0.003(3)
C23 0.052(5) 0.049(5) 0.060(4) -0.008(4) -0.004(4) -0.001(4)
C24 0.044(5) 0.059(6) 0.082(6) -0.018(5) 0.011(4) -0.003(4)
C25 0.032(4) 0.050(5) 0.111(7) -0.009(5) 0.012(4) -0.002(4)
C26 0.035(4) 0.052(5) 0.091(5) 0.006(5) -0.005(4) 0.001(4)
P 0.0500(14) 0.073(2) 0.0460(12) -0.0057(11) -0.0049(10) 0.0008(13)

loop_
_atom_site_label
_atom_site_type_symbol
_atom_site_fract_x
_atom_site_fract_y
_atom_site_fract_z
_atom_site_U_iso_or_equiv
_atom_site_thermal_displace_type
_atom_site_occupancy
_atom_site_calc_flag
_atom_site_refinement_flags
_atom_site_disorder_group
Ni Ni 0.41260(8) 0.28594(6) 0.46740(5) 0.0323(3) Uani 1 d . .
S S 0.5069(2) 0.2871(2) 0.61938(12) 0.0473(5) Uani 1 d . .
N1 N 0.4137(5) 0.3162(4) 0.3425(3) 0.0320(13) Uani 1 d DU .
H1 H 0.4604(60) 0.2932(50) 0.3252(46) 0.038 Uiso 1 d D .
N2 N 0.2817(5) 0.3824(4) 0.4832(3) 0.0374(14) Uani 1 d U .
N3 N 0.2951(6) 0.1735(4) 0.4678(4) 0.0442(15) Uani 1 d U .
C1 C 0.4388(6) 0.4191(5) 0.3358(4) 0.036(2) Uani 1 d U .
C2 C 0.3274(7) 0.4744(5) 0.3605(4) 0.044(2) Uani 1 d U .
H2A H 0.3517(7) 0.5395(5) 0.3627(4) 0.052 Uiso 1 calc R .
H2B H 0.2667(7) 0.4686(5) 0.3144(4) 0.052 Uiso 1 calc R .
C3 C 0.2624(6) 0.4551(5) 0.4397(4) 0.037(2) Uani 1 d U .
C4 C 0.2070(7) 0.3609(6) 0.5558(5) 0.047(2) Uani 1 d U .
H4A H 0.1498(7) 0.4116(6) 0.5638(5) 0.056 Uiso 1 calc R .
H4B H 0.2600(7) 0.3561(6) 0.6062(5) 0.056 Uiso 1 calc R .
C5 C 0.1371(7) 0.2710(6) 0.5430(5) 0.054(2) Uani 1 d U .
H5A H 0.0808(7) 0.2650(6) 0.5880(5) 0.064 Uiso 1 calc R .
H5B H 0.0883(7) 0.2757(6) 0.4908(5) 0.064 Uiso 1 calc R .
C6 C 0.2118(7) 0.1828(6) 0.5403(5) 0.049(2) Uani 1 d U .
H6A H 0.1560(7) 0.1300(6) 0.5387(5) 0.059 Uiso 1 calc R .
H6B H 0.2615(7) 0.1784(6) 0.5922(5) 0.059 Uiso 1 calc R .
C7 C 0.2175(7) 0.1625(6) 0.3894(5) 0.050(2) Uani 1 d U .
H7A H 0.1498(7) 0.2061(6) 0.3909(5) 0.060 Uiso 1 calc R .
H7B H 0.1834(7) 0.1000(6) 0.3881(5) 0.060 Uiso 1 calc R .
C8 C 0.2837(8) 0.1785(6) 0.3090(5) 0.050(2) Uani 1 d U .
H8A H 0.3611(8) 0.1454(6) 0.3129(5) 0.060 Uiso 1 calc R .
H8B H 0.2351(8) 0.1520(6) 0.2623(5) 0.060 Uiso 1 calc R .
C9 C 0.3080(7) 0.2801(5) 0.2904(4) 0.041(2) Uani 1 d U .
H9A H 0.3244(7) 0.2870(5) 0.2315(4) 0.049 Uiso 1 calc R .
H9B H 0.2358(7) 0.3166(5) 0.3014(4) 0.049 Uiso 1 calc R .
C10 C 0.5497(7) 0.4398(5) 0.3966(4) 0.043(2) Uani 1 d U .
H10A H 0.5712(25) 0.5046(8) 0.3928(20) 0.051 Uiso 1 calc R .
H10B H 0.6179(14) 0.4020(22) 0.3817(17) 0.051 Uiso 1 calc R .
H10C H 0.5289(15) 0.4255(28) 0.4530(5) 0.051 Uiso 1 calc R .
C11 C 0.4721(8) 0.4462(6) 0.2473(4) 0.054(2) Uani 1 d U .
H11A H 0.4921(43) 0.5115(9) 0.2460(8) 0.064 Uiso 1 calc R .
H11B H 0.4039(17) 0.4341(32) 0.2087(6) 0.064 Uiso 1 calc R .
H11C H 0.5414(28) 0.4102(25) 0.2314(12) 0.064 Uiso 1 calc R .
C12 C 0.1683(8) 0.5298(6) 0.4571(5) 0.059(2) Uani 1 d U .
H12A H 0.0882(9) 0.5023(9) 0.4561(30) 0.071 Uiso 1 calc R .
H12B H 0.1704(32) 0.5775(18) 0.4148(18) 0.071 Uiso 1 calc R .
H12C H 0.1867(27) 0.5569(24) 0.5113(14) 0.071 Uiso 1 calc R .
C13 C 0.3683(8) 0.0860(5) 0.4833(6) 0.059(2) Uani 1 d U .
H13A H 0.4199(33) 0.0933(14) 0.5333(18) 0.071 Uiso 1 calc R .
H13B H 0.4180(34) 0.0744(19) 0.4364(15) 0.071 Uiso 1 calc R .
H13C H 0.3138(8) 0.0343(8) 0.4902(31) 0.071 Uiso 1 calc R .
N4 N 0.5817(5) 0.2249(4) 0.4757(4) 0.0399(14) Uani 1 d U .
N5 N 0.7201(6) 0.1960(5) 0.5769(4) 0.049(2) Uani 1 d DU .
H5 H 0.7424(81) 0.2024(66) 0.6155(38) 0.059 Uiso 1 d D .
C20 C 0.6089(7) 0.2334(5) 0.5567(4) 0.038(2) Uani 1 d U .
C21 C 0.7663(7) 0.1598(5) 0.5054(5) 0.042(2) Uani 1 d DU .
C22 C 0.6804(7) 0.1788(5) 0.4417(5) 0.040(2) Uani 1 d DU .
C23 C 0.7000(8) 0.1518(6) 0.3595(5) 0.054(2) Uani 1 d DU .
H23 H 0.6426(8) 0.1647(6) 0.3161(5) 0.065 Uiso 1 calc R .
C24 C 0.8069(8) 0.1054(6) 0.3444(6) 0.062(2) Uani 1 d DU .
H24 H 0.8227(8) 0.0876(6) 0.2899(6) 0.074 Uiso 1 calc R .
C25 C 0.8921(8) 0.0848(6) 0.4097(6) 0.064(2) Uani 1 d DU .
H25 H 0.9625(8) 0.0517(6) 0.3983(6) 0.077 Uiso 1 calc R .
C26 C 0.8735(8) 0.1124(6) 0.4904(6) 0.060(2) Uani 1 d DU .
H26 H 0.9310(8) 0.0998(6) 0.5338(6) 0.071 Uiso 1 calc R .
P P 0.9253(2) 0.3962(2) 0.26982(14) 0.0566(6) Uani 1 d DU .
F1 F 1.0340(10) 0.3898(9) 0.2063(7) 0.1126(14) Uiso 0.504(5) d PDU 1
F2 F 0.9809(12) 0.4990(8) 0.2951(7) 0.1126(14) Uiso 0.504(5) d PDU 1
F3 F 0.8451(11) 0.4517(9) 0.1990(7) 0.1126(14) Uiso 0.504(5) d PDU 1
F4 F 0.8687(13) 0.3041(8) 0.2376(8) 0.1126(14) Uiso 0.504(5) d PDU 1
F5 F 1.0156(11) 0.3501(9) 0.3356(7) 0.1126(14) Uiso 0.504(5) d PDU 1
F6 F 0.8278(11) 0.4118(10) 0.3341(7) 0.1126(14) Uiso 0.504(5) d PDU 1
F1' F 1.0511(11) 0.4389(9) 0.2717(8) 0.1126(14) Uiso 0.496(5) d PDU 2
F2' F 0.8657(12) 0.4807(9) 0.3157(8) 0.1126(14) Uiso 0.496(5) d PDU 2
F3' F 0.8910(12) 0.4400(10) 0.1808(7) 0.1126(14) Uiso 0.496(5) d PDU 2
F4' F 0.9652(13) 0.3046(8) 0.2220(8) 0.1126(14) Uiso 0.496(5) d PDU 2
F5' F 0.9511(12) 0.3505(9) 0.3586(7) 0.1126(14) Uiso 0.496(5) d PDU 2
F6' F 0.7907(11) 0.3446(9) 0.2663(8) 0.1126(14) Uiso 0.496(5) d PDU 2

loop_
_atom_type_symbol
_atom_type_description
_atom_type_scat_dispersion_real
_atom_type_scat_dispersion_imag
_atom_type_scat_source
C C 0.0033 0.0016 'International Tables Vol C Tables 4.2.6.8 and 6.1.1.4'
H H 0.0000 0.0000 'International Tables Vol C Tables 4.2.6.8 and 6.1.1.4'
N N 0.0061 0.0033 'International Tables Vol C Tables 4.2.6.8 and 6.1.1.4'
F F 0.0171 0.0103 'International Tables Vol C Tables 4.2.6.8 and 6.1.1.4'
P P 0.1023 0.0942 'International Tables Vol C Tables 4.2.6.8 and 6.1.1.4'
S S 0.1246 0.1234 'International Tables Vol C Tables 4.2.6.8 and 6.1.1.4'
Ni Ni 0.3393 1.1124 'International Tables Vol C Tables 4.2.6.8 and 6.1.1.4'

loop_
_geom_angle_atom_site_label_1
_geom_angle_atom_site_label_2
_geom_angle_atom_site_label_3
_geom_angle
_geom_angle_site_symmetry_1
_geom_angle_site_symmetry_3
_geom_angle_publ_flag
N2 Ni N1 90.8(2) . . ?
N2 Ni N4 158.7(2) . . ?
N1 Ni N4 96.1(2) . . ?
N2 Ni N3 95.1(2) . . ?
N1 Ni N3 101.6(2) . . ?
N4 Ni N3 103.2(2) . . ?
N2 Ni S 97.6(2) . . ?
N1 Ni S 153.2(2) . . ?
N4 Ni S 67.8(2) . . ?
N3 Ni S 102.9(2) . . ?
C20 S Ni 72.1(2) . . ?
C9 N1 C1 116.3(6) . . ?
C9 N1 Ni 115.5(4) . . ?
C1 N1 Ni 106.7(4) . . ?
C3 N2 C4 121.1(6) . . ?
C3 N2 Ni 126.7(5) . . ?
C4 N2 Ni 112.2(5) . . ?
C7 N3 C13 109.3(6) . . ?
C7 N3 C6 108.1(6) . . ?
C13 N3 C6 106.5(6) . . ?
C7 N3 Ni 114.3(5) . . ?
C13 N3 Ni 108.9(5) . . ?
C6 N3 Ni 109.4(4) . . ?
N1 C1 C2 109.9(6) . . ?
N1 C1 C11 111.6(6) . . ?
C2 C1 C11 109.7(6) . . ?
N1 C1 C10 106.5(6) . . ?
C2 C1 C10 110.7(6) . . ?
C11 C1 C10 108.5(6) . . ?
C3 C2 C1 122.6(6) . . ?
N2 C3 C2 122.6(7) . . ?
N2 C3 C12 125.3(7) . . ?
C2 C3 C12 112.0(6) . . ?
N2 C4 C5 111.6(6) . . ?
C6 C5 C4 116.6(6) . . ?
C5 C6 N3 116.3(6) . . ?
N3 C7 C8 114.7(6) . . ?
C9 C8 C7 113.9(6) . . ?
N1 C9 C8 111.5(6) . . ?
C20 N4 C22 106.3(6) . . ?
C20 N4 Ni 100.7(5) . . ?
C22 N4 Ni 153.0(5) . . ?
C20 N5 C21 108.3(6) . . ?
N4 C20 N5 110.8(6) . . ?
N4 C20 S 119.3(6) . . ?
N5 C20 S 129.9(6) . . ?
N5 C21 C22 105.8(7) . . ?
N5 C21 C26 132.6(8) . . ?
C22 C21 C26 121.6(8) . . ?
C21 C22 C23 120.6(7) . . ?
C21 C22 N4 108.7(7) . . ?
C23 C22 N4 130.7(7) . . ?
C24 C23 C22 117.9(8) . . ?
C23 C24 C25 121.0(9) . . ?
C26 C25 C24 121.0(8) . . ?
C25 C26 C21 117.9(8) . . ?
F6 P F4 93.8(7) . . ?
F6 P F5 92.9(6) . . ?
F4 P F5 95.4(7) . . ?
F1' P F2' 94.4(7) . . ?
F1' P F5' 91.5(6) . . ?
F2' P F5' 87.8(6) . . ?
F1' P F3' 92.0(6) . . ?
F2' P F3' 91.5(6) . . ?
F5' P F3' 176.5(7) . . ?
F1' P F4' 94.2(7) . . ?
F2' P F4' 171.3(7) . . ?
F5' P F4' 92.7(6) . . ?
F3' P F4' 87.5(6) . . ?
F6 P F1 173.9(7) . . ?
F4 P F1 92.2(6) . . ?
F5 P F1 86.3(6) . . ?
F6 P F3 91.3(6) . . ?
F4 P F3 89.5(6) . . ?
F5 P F3 173.2(7) . . ?
F1 P F3 88.9(6) . . ?
F6 P F2 88.1(6) . . ?
F4 P F2 174.2(6) . . ?
F5 P F2 90.0(6) . . ?
F1 P F2 85.9(6) . . ?
F3 P F2 84.9(6) . . ?
F1' P F6' 177.2(7) . . ?
F2' P F6' 88.4(6) . . ?
F5' P F6' 88.0(6) . . ?
F3' P F6' 88.5(6) . . ?
F4' P F6' 83.0(6) . . ?

loop_
_geom_bond_atom_site_label_1
_geom_bond_atom_site_label_2
_geom_bond_distance
_geom_bond_site_symmetry_2
_geom_bond_publ_flag
Ni N2 2.014(6) . ?
Ni N1 2.039(6) . ?
Ni N4 2.044(6) . ?
Ni N3 2.061(6) . ?
Ni S 2.587(2) . ?
S C20 1.714(8) . ?
N1 C9 1.484(9) . ?
N1 C1 1.503(9) . ?
N2 C3 1.263(9) . ?
N2 C4 1.480(9) . ?
N3 C7 1.484(9) . ?
N3 C13 1.501(10) . ?
N3 C6 1.512(9) . ?
C1 C2 1.521(10) . ?
C1 C11 1.523(9) . ?
C1 C10 1.544(9) . ?
C2 C3 1.504(10) . ?
C3 C12 1.519(10) . ?
C4 C5 1.506(11) . ?
C5 C6 1.506(11) . ?
C7 C8 1.520(10) . ?
C8 C9 1.510(11) . ?
N4 C20 1.317(9) . ?
N4 C22 1.396(9) . ?
N5 C20 1.354(10) . ?
N5 C21 1.370(10) . ?
C21 C22 1.377(10) . ?
C21 C26 1.385(11) . ?
C22 C23 1.394(10) . ?
C23 C24 1.376(11) . ?
C24 C25 1.394(12) . ?
C25 C26 1.370(12) . ?
P F1' 1.504(12) . ?
P F6 1.531(10) . ?
P F4 1.535(10) . ?
P F5 1.552(10) . ?
P F2' 1.572(11) . ?
P F5' 1.572(11) . ?
P F3' 1.580(11) . ?
P F4' 1.588(11) . ?
P F1 1.601(10) . ?
P F3 1.607(10) . ?
P F2 1.636(10) . ?
P F6' 1.646(12) . ?
